data_7009998
loop_
_publ_author_name
'Gillon, Amy L.'
'Lewis, Gareth R.'
'Orpen, A. Guy'
'Rotter, Sarah'
'Starbuck, Jonathan'
'Wang, Xi-Meng'
'Rodr\'iguez-Mart\'in, Yolanda'
'Ruiz-P\'erez, Catalina'

_publ_section_title
;
 Organic--inorganic hybrid solids: control of perhalometallate solid
 state structures&#x200A;&#x2020;
;
_journal_issue 21
_journal_name_full 'Journal of the Chemical Society, Dalton Transactions'
_journal_page_first 3897
_journal_paper_doi 10.1039/b005036i
_journal_year 2000
_chemical_formula_sum 'C10 H10 Br4 Mn N2'
_chemical_formula_weight 532.78
_chemical_name_systematic
; 
 ? 
;
_space_group_IT_number 15
_symmetry_cell_setting monoclinic
_symmetry_space_group_name_Hall '-C 2yc'
_symmetry_space_group_name_H-M 'C 1 2/c 1'
_atom_sites_solution_hydrogens geom
_atom_sites_solution_primary direct
_atom_sites_solution_secondary difmap
_audit_creation_method SHELXL-97
_cell_angle_alpha 90.00
_cell_angle_beta 114.992(2)
_cell_angle_gamma 90.00
_cell_formula_units_Z 4
_cell_length_a 15.9959(18)
_cell_length_b 13.1476(14)
_cell_length_c 7.1305(8)
_cell_measurement_temperature 173(2)
_cell_volume 1359.2(3)
_computing_cell_refinement 'Bruker SMART'
_computing_data_collection 'Bruker SMART'
_computing_data_reduction 'Bruker SHELXTL'
_computing_molecular_graphics 'Bruker SHELXTL'
_computing_publication_material 'Bruker SHELXTL'
_computing_structure_refinement 'SHELXL-97 (Sheldrick, 1997)'
_computing_structure_solution 'SHELXS-97 (Sheldrick, 1990)'
_diffrn_ambient_temperature 173(2)
_diffrn_measured_fraction_theta_full 0.999
_diffrn_measured_fraction_theta_max 0.999
_diffrn_measurement_device 'Siemens SMART CCD diffractometer'
_diffrn_measurement_method '\w rotation with narrow frames'
_diffrn_radiation_monochromator graphite
_diffrn_radiation_source 'fine-focus sealed tube'
_diffrn_radiation_type MoK\a
_diffrn_radiation_wavelength 0.71073
_diffrn_reflns_av_R_equivalents 0.0307
_diffrn_reflns_av_sigmaI/netI 0.0298
_diffrn_reflns_limit_h_max 20
_diffrn_reflns_limit_h_min -18
_diffrn_reflns_limit_k_max 17
_diffrn_reflns_limit_k_min -16
_diffrn_reflns_limit_l_max 9
_diffrn_reflns_limit_l_min -8
_diffrn_reflns_number 4384
_diffrn_reflns_theta_full 27.54
_diffrn_reflns_theta_max 27.54
_diffrn_reflns_theta_min 2.09
_exptl_absorpt_coefficient_mu 12.708
_exptl_absorpt_correction_T_max 0.196939
_exptl_absorpt_correction_T_min 0.101627
_exptl_absorpt_correction_type empirical
_exptl_absorpt_process_details 'SADABS (Sheldrick, 1996)'
_exptl_crystal_colour orange
_exptl_crystal_density_diffrn 2.604
_exptl_crystal_density_method 'not measured'
_exptl_crystal_description block
_exptl_crystal_F_000 996
_exptl_crystal_size_max 0.3
_exptl_crystal_size_mid 0.2
_exptl_crystal_size_min 0.2
_refine_diff_density_max 1.175
_refine_diff_density_min -0.674
_refine_diff_density_rms 0.140
_refine_ls_extinction_method none
_refine_ls_goodness_of_fit_ref 1.009
_refine_ls_hydrogen_treatment mixed
_refine_ls_matrix_type full
_refine_ls_number_parameters 75
_refine_ls_number_reflns 1575
_refine_ls_number_restraints 0
_refine_ls_restrained_S_all 1.009
_refine_ls_R_factor_all 0.0337
_refine_ls_R_factor_gt 0.0268
_refine_ls_shift/su_max 0.000
_refine_ls_shift/su_mean 0.000
_refine_ls_structure_factor_coef Fsqd
_refine_ls_weighting_details 'calc w=1/[\s^2^(Fo^2^)+(0.0392P)^2^+0.0000P] where P=(Fo^2^+2Fc^2^)/3'
_refine_ls_weighting_scheme calc
_refine_ls_wR_factor_gt 0.0628
_refine_ls_wR_factor_ref 0.0648
_reflns_number_gt 1357
_reflns_number_total 1575
_reflns_threshold_expression >2sigma(I)
_cod_data_source_file b005036i.txt
_cod_data_source_block 12
_cod_depositor_comments
;
The following automatic conversions were performed:
'_symmetry_cell_setting' value 'Monoclinic' changed to 'monoclinic'
according to '/home/saulius/struct/CIF-dictionaries/cif_core.dic'
dictionary named 'cif_core.dic' version 2.4.1 from 2010-06-29.

Automatic conversion script
Id: cif_fix_enum 1527 2010-12-29 10:47:43Z saulius 
;
_cod_original_sg_symbol_H-M C2/c
_cod_database_code 7009998

loop_
_symmetry_equiv_pos_as_xyz
'x, y, z'
'-x, y, -z+1/2'
'x+1/2, y+1/2, z'
'-x+1/2, y+1/2, -z+1/2'
'-x, -y, -z'
'x, -y, z-1/2'
'-x+1/2, -y+1/2, -z'
'x+1/2, -y+1/2, z-1/2'

loop_
_atom_site_label
_atom_site_type_symbol
_atom_site_fract_x
_atom_site_fract_y
_atom_site_fract_z
_atom_site_U_iso_or_equiv
_atom_site_adp_type
_atom_site_occupancy
_atom_site_symmetry_multiplicity
_atom_site_calc_flag
_atom_site_refinement_flags
_atom_site_disorder_assembly
_atom_site_disorder_group
Mn1 Mn 0.5000 0.08243(5) 0.7500 0.01643(17) Uani 1 2 d S . .
Br1 Br 0.39654(2) 0.06407(2) 0.97445(5) 0.01659(11) Uani 1 1 d . . .
Br2 Br 0.38538(2) 0.22128(3) 0.50802(5) 0.02044(11) Uani 1 1 d . . .
N1 N 0.2755(2) 0.4176(2) -0.1348(5) 0.0209(7) Uani 1 1 d . . .
H1A H 0.2195 0.4161 -0.2276 0.025 Uiso 1 1 calc R . .
C1 C 0.32483(17) 0.33101(19) -0.0890(4) 0.0207(7) Uani 1 1 d . . .
H1B H 0.2988 0.2713 -0.1595 0.025 Uiso 1 1 calc R . .
C2 C 0.41358(17) 0.33068(19) 0.0620(4) 0.0205(7) Uani 1 1 d R . .
H2A H 0.4479 0.2709 0.0946 0.025 Uiso 1 1 calc R . .
C3 C 0.4521(2) 0.4210(2) 0.1665(5) 0.0163(7) Uani 1 1 d . . .
C4 C 0.3996(2) 0.5100(3) 0.1099(5) 0.0186(7) Uani 1 1 d . . .
H4A H 0.4246 0.5713 0.1739 0.022 Uiso 1 1 calc R . .
C5 C 0.3106(2) 0.5064(3) -0.0409(6) 0.0210(7) Uani 1 1 d . . .
H5A H 0.2748 0.5650 -0.0778 0.025 Uiso 1 1 calc R . .

loop_
_atom_site_aniso_label
_atom_site_aniso_U_11
_atom_site_aniso_U_22
_atom_site_aniso_U_33
_atom_site_aniso_U_23
_atom_site_aniso_U_13
_atom_site_aniso_U_12
Mn1 0.0155(4) 0.0149(4) 0.0165(4) 0.000 0.0044(3) 0.000
Br1 0.01584(18) 0.01474(18) 0.01802(19) 0.00056(12) 0.00600(14) 0.00027(12)
Br2 0.01844(19) 0.01615(19) 0.0209(2) 0.00024(13) 0.00262(15) 0.00181(13)
N1 0.0135(15) 0.0280(17) 0.0181(16) 0.0023(12) 0.0036(13) 0.0015(12)
C1 0.0194(18) 0.0170(18) 0.0221(19) -0.0019(14) 0.0052(15) -0.0028(13)
C2 0.0208(18) 0.0151(17) 0.024(2) 0.0005(14) 0.0077(16) 0.0021(14)
C3 0.0170(18) 0.0169(17) 0.0169(17) -0.0001(13) 0.0088(15) -0.0011(13)
C4 0.0182(17) 0.0182(18) 0.0163(17) 0.0009(13) 0.0043(15) 0.0015(14)
C5 0.0215(18) 0.0217(19) 0.0212(19) 0.0020(14) 0.0104(16) 0.0043(14)

loop_
_atom_type_symbol
_atom_type_description
_atom_type_scat_dispersion_real
_atom_type_scat_dispersion_imag
_atom_type_scat_source
C C 0.0033 0.0016 'International Tables Vol C Tables 4.2.6.8 and 6.1.1.4'
H H 0.0000 0.0000 'International Tables Vol C Tables 4.2.6.8 and 6.1.1.4'
N N 0.0061 0.0033 'International Tables Vol C Tables 4.2.6.8 and 6.1.1.4'
Mn Mn 0.3368 0.7283 'International Tables Vol C Tables 4.2.6.8 and 6.1.1.4'
Br Br -0.2901 2.4595 'International Tables Vol C Tables 4.2.6.8 and 6.1.1.4'

loop_
_geom_angle_atom_site_label_1
_geom_angle_atom_site_label_2
_geom_angle_atom_site_label_3
_geom_angle
_geom_angle_site_symmetry_1
_geom_angle_site_symmetry_3
_geom_angle_publ_flag
Br2 Mn1 Br2 92.73(3) . 2_656 ?
Br2 Mn1 Br1 172.500(11) . 5_657 ?
Br2 Mn1 Br1 88.585(13) 2_656 5_657 ?
Br2 Mn1 Br1 88.584(13) . 6 ?
Br2 Mn1 Br1 172.500(11) 2_656 6 ?
Br1 Mn1 Br1 91.07(3) 5_657 6 ?
Br2 Mn1 Br1 95.878(16) . 2_656 ?
Br2 Mn1 Br1 91.056(15) 2_656 2_656 ?
Br1 Mn1 Br1 91.478(16) 5_657 2_656 ?
Br1 Mn1 Br1 81.462(16) 6 2_656 ?
Br2 Mn1 Br1 91.056(16) . . ?
Br2 Mn1 Br1 95.880(16) 2_656 . ?
Br1 Mn1 Br1 81.462(16) 5_657 . ?
Br1 Mn1 Br1 91.477(16) 6 . ?
Br1 Mn1 Br1 169.95(3) 2_656 . ?
Mn1 Br1 Mn1 98.538(16) 5_657 . ?
C1 N1 C5 122.4(3) . . ?
N1 C1 C2 120.00(17) . . ?
C1 C2 C3 119.47(17) . . ?
C4 C3 C2 118.8(3) . . ?
C4 C3 C3 121.4(2) . 2_655 ?
C2 C3 C3 119.87(18) . 2_655 ?
C5 C4 C3 119.7(3) . . ?
N1 C5 C4 119.7(3) . . ?

loop_
_geom_bond_atom_site_label_1
_geom_bond_atom_site_label_2
_geom_bond_distance
_geom_bond_site_symmetry_2
_geom_bond_publ_flag
Mn1 Br2 2.6454(6) . ?
Mn1 Br2 2.6454(6) 2_656 ?
Mn1 Br1 2.7498(6) 5_657 ?
Mn1 Br1 2.7499(6) 6 ?
Mn1 Br1 2.7562(4) 2_656 ?
Mn1 Br1 2.7562(4) . ?
Br1 Mn1 2.7498(6) 5_657 ?
N1 C1 1.344(4) . ?
N1 C5 1.345(5) . ?
C1 C2 1.3721 . ?
C2 C3 1.399(4) . ?
C3 C4 1.397(4) . ?
C3 C3 1.491(7) 2_655 ?
C4 C5 1.375(5) . ?
